data_4333857
loop_
_publ_author_name
'Hamid Khaledi'
'Marilyn M. Olmstead'
'Hapipah Mohd Ali'
'Noel F. Thomas'

_publ_section_title
;
 Indolenine meso-Substituted Dibenzotetraaza[14]annulene and Its
 Coordination Chemistry toward the Transition Metal Ions MnIII, FeIII,
 CoII, NiII, CuII, and PdII
;
_journal_name_full 'Inorganic Chemistry'
_journal_page_first 1926
_journal_page_last 1941
_journal_paper_doi 10.1021/ic302150j
_journal_volume 52
_journal_year 2013
_chemical_formula_moiety 'C38 H32.50 Co0.75 N6, C38 H32.58 Co0.71 N6'
_chemical_formula_sum 'C76 H65.09 Co1.45 N12'
_chemical_formula_weight 1231.94
_chemical_name_systematic
; 
 ? 
;
_space_group_IT_number 2
_symmetry_cell_setting triclinic
_symmetry_space_group_name_Hall '-P 1'
_symmetry_space_group_name_H-M 'P -1'
_atom_sites_solution_hydrogens geom
_atom_sites_solution_primary direct
_atom_sites_solution_secondary difmap
_audit_creation_method SHELXL-97
_cell_angle_alpha 82.306(14)
_cell_angle_beta 85.505(15)
_cell_angle_gamma 87.510(16)
_cell_formula_units_Z 1
_cell_length_a 6.842(7)
_cell_length_b 14.204(14)
_cell_length_c 14.982(15)
_cell_measurement_reflns_used 1021
_cell_measurement_temperature 100(2)
_cell_measurement_theta_max 23.3
_cell_measurement_theta_min 3.0
_cell_volume 1438(2)
_computing_cell_refinement 'SAINT (Bruker, 2011)'
_computing_data_collection 'Apex2 (Bruker, 2011)'
_computing_data_reduction 'SAINT (Bruker, 2011)'
_computing_publication_material 'SHELXL-97 (Sheldrick, 2008)'
_computing_structure_refinement 'SHELXL-97 (Sheldrick, 2008)'
_computing_structure_solution 'SHELXS-97 (Sheldrick, 2008)'
_diffrn_ambient_temperature 100(2)
_diffrn_detector_area_resol_mean 8.3
_diffrn_measured_fraction_theta_full 0.987
_diffrn_measured_fraction_theta_max 0.987
_diffrn_measurement_device_type 'Bruker ApexII'
_diffrn_measurement_method \w
_diffrn_radiation_monochromator silicon(111)
_diffrn_radiation_source 'Beamline 11.3.1 ALS'
_diffrn_radiation_type synchrotron
_diffrn_radiation_wavelength 0.77490
_diffrn_reflns_av_R_equivalents 0.179
_diffrn_reflns_av_sigmaI/netI 0.192
_diffrn_reflns_limit_h_max 7
_diffrn_reflns_limit_h_min -7
_diffrn_reflns_limit_k_max 15
_diffrn_reflns_limit_k_min -15
_diffrn_reflns_limit_l_max 16
_diffrn_reflns_limit_l_min 0
_diffrn_reflns_number 16946
_diffrn_reflns_theta_full 25.44
_diffrn_reflns_theta_max 25.44
_diffrn_reflns_theta_min 3.00
_exptl_absorpt_coefficient_mu 0.602
_exptl_absorpt_correction_T_max 0.994
_exptl_absorpt_correction_T_min 0.941
_exptl_absorpt_correction_type multi-scan
_exptl_absorpt_process_details 'TWINABS (Sheldrick, 2008)'
_exptl_crystal_colour brown
_exptl_crystal_density_diffrn 1.421
_exptl_crystal_description needle
_exptl_crystal_F_000 644
_exptl_crystal_size_max 0.10
_exptl_crystal_size_mid 0.01
_exptl_crystal_size_min 0.01
_refine_diff_density_max 1.208
_refine_diff_density_min -0.872
_refine_diff_density_rms 0.144
_refine_ls_extinction_method none
_refine_ls_goodness_of_fit_ref 1.075
_refine_ls_hydrogen_treatment constr
_refine_ls_matrix_type full
_refine_ls_number_parameters 416
_refine_ls_number_reflns 4068
_refine_ls_number_restraints 276
_refine_ls_restrained_S_all 1.056
_refine_ls_R_factor_all 0.1989
_refine_ls_R_factor_gt 0.1135
_refine_ls_shift/su_max 0.000
_refine_ls_shift/su_mean 0.000
_refine_ls_structure_factor_coef Fsqd
_refine_ls_weighting_details 'calc w=1/[\s^2^(Fo^2^)+(0.1462P)^2^+5.8197P] where P=(Fo^2^+2Fc^2^)/3'
_refine_ls_weighting_scheme calc
_refine_ls_wR_factor_gt 0.2729
_refine_ls_wR_factor_ref 0.3211
_reflns_number_gt 2248
_reflns_number_total 4068
_reflns_threshold_expression I>2\s(I)
_cod_data_source_file ic302150j_si_002_05.cif
_cod_data_source_block CoL
_cod_database_code 4333857

loop_
_symmetry_equiv_pos_as_xyz
'x, y, z'
'-x, -y, -z'

loop_
_atom_site_label
_atom_site_type_symbol
_atom_site_fract_x
_atom_site_fract_y
_atom_site_fract_z
_atom_site_U_iso_or_equiv
_atom_site_adp_type
_atom_site_occupancy
_atom_site_site_symmetry_order
_atom_site_calc_flag
_atom_site_refinement_flags_posn
_atom_site_refinement_flags_adp
_atom_site_refinement_flags_occupancy
Co1 Co 0.5000 0.5000 0.5000 0.0244(14) Uani 0.748(11) 2 d S U P
N1 N 0.5738(15) 0.2446(8) 0.2567(7) 0.029(3) Uani 1 1 d . U .
N2 N 0.5116(15) 0.5432(7) 0.3751(6) 0.021(3) Uani 1 1 d . U .
N3 N 0.5218(14) 0.3732(7) 0.4836(7) 0.025(3) Uani 1 1 d . U .
C1 C 0.5879(19) 0.2095(9) 0.1731(8) 0.026(3) Uani 1 1 d . U .
C2 C 0.6042(19) 0.1158(10) 0.1563(9) 0.030(3) Uani 1 1 d . U .
H2 H 0.6059 0.0650 0.2045 0.036 Uiso 1 1 calc R U .
C3 C 0.6179(19) 0.0984(10) 0.0682(9) 0.031(3) Uani 1 1 d . U .
H3 H 0.6273 0.0346 0.0553 0.038 Uiso 1 1 calc R U .
C4 C 0.618(2) 0.1729(10) -0.0033(9) 0.036(3) Uani 1 1 d . U .
H4 H 0.6248 0.1592 -0.0638 0.043 Uiso 1 1 calc R U .
C5 C 0.609(2) 0.2654(10) 0.0140(9) 0.035(3) Uani 1 1 d . U .
H5 H 0.6159 0.3160 -0.0345 0.042 Uiso 1 1 calc R U .
C6 C 0.5909(18) 0.2845(9) 0.1014(8) 0.027(3) Uani 1 1 d . U .
C7 C 0.5814(18) 0.3764(9) 0.1422(8) 0.026(3) Uani 1 1 d . U .
C8 C 0.768(2) 0.4334(10) 0.1127(9) 0.034(3) Uani 1 1 d . U .
H8A H 0.8830 0.3960 0.1336 0.050 Uiso 1 1 calc R U .
H8B H 0.7579 0.4932 0.1389 0.050 Uiso 1 1 calc R U .
H8C H 0.7809 0.4472 0.0466 0.050 Uiso 1 1 calc R U .
C9 C 0.3884(19) 0.4324(9) 0.1138(9) 0.030(3) Uani 1 1 d . U .
H9A H 0.2751 0.3933 0.1348 0.045 Uiso 1 1 calc R U .
H9B H 0.3937 0.4472 0.0479 0.045 Uiso 1 1 calc R U .
H9C H 0.3759 0.4916 0.1410 0.045 Uiso 1 1 calc R U .
C10 C 0.5708(18) 0.3360(9) 0.2429(8) 0.021(3) Uani 1 1 d . U .
C11 C 0.5510(17) 0.3907(9) 0.3185(8) 0.024(3) Uani 1 1 d . U .
C12 C 0.5341(18) 0.4905(9) 0.3077(9) 0.026(3) Uani 1 1 d . U .
H12 H 0.5392 0.5228 0.2478 0.031 Uiso 1 1 calc R U .
C13 C 0.4958(18) 0.3559(9) 0.6439(8) 0.024(3) Uani 1 1 d . U .
C14 C 0.4899(19) 0.3023(9) 0.7278(9) 0.031(3) Uani 1 1 d . U .
H14A H 0.4772 0.3327 0.7808 0.038 Uiso 1 1 calc R U .
C15 C 0.503(2) 0.2028(10) 0.7349(9) 0.031(3) Uani 1 1 d . U .
H15 H 0.5030 0.1652 0.7923 0.038 Uiso 1 1 calc R U .
C16 C 0.5147(19) 0.1610(10) 0.6580(9) 0.029(3) Uani 1 1 d . U .
H16A H 0.5171 0.0936 0.6628 0.035 Uiso 1 1 calc R U .
C17 C 0.5233(18) 0.2125(9) 0.5743(9) 0.028(3) Uani 1 1 d . U .
H17 H 0.5343 0.1811 0.5219 0.033 Uiso 1 1 calc R U .
C18 C 0.5162(18) 0.3094(9) 0.5663(8) 0.023(3) Uani 1 1 d . U .
C19 C 0.5444(19) 0.3370(10) 0.4057(9) 0.030(3) Uani 1 1 d . U .
H19 H 0.5570 0.2698 0.4087 0.036 Uiso 1 1 calc R U .
Co2 Co 0.0000 0.5000 0.5000 0.0238(15) Uani 0.710(11) 2 d S U P
N4 N 0.0746(15) 0.2731(8) 0.2340(7) 0.027(3) Uani 1 1 d . U .
N5 N 0.0133(16) 0.3672(8) 0.5308(7) 0.027(3) Uani 1 1 d . U .
N6 N 0.0245(16) 0.4922(7) 0.3773(7) 0.025(3) Uani 1 1 d . U .
C20 C 0.0915(18) 0.1886(9) 0.1905(8) 0.025(3) Uani 1 1 d . U .
C21 C 0.1061(19) 0.1845(10) 0.1002(9) 0.031(3) Uani 1 1 d . U .
H21 H 0.1082 0.2406 0.0578 0.037 Uiso 1 1 calc R U .
C22 C 0.118(2) 0.0958(10) 0.0724(9) 0.038(4) Uani 1 1 d . U .
H22 H 0.1247 0.0903 0.0098 0.045 Uiso 1 1 calc R U .
C23 C 0.119(2) 0.0140(10) 0.1354(9) 0.037(4) Uani 1 1 d . U .
H23 H 0.1325 -0.0467 0.1151 0.044 Uiso 1 1 calc R U .
C24 C 0.1006(19) 0.0205(10) 0.2277(9) 0.032(3) Uani 1 1 d . U .
H24 H 0.0961 -0.0354 0.2703 0.039 Uiso 1 1 calc R U .
C25 C 0.089(2) 0.1082(10) 0.2562(9) 0.033(3) Uani 1 1 d . U .
C26 C 0.0694(19) 0.1391(10) 0.3482(9) 0.029(3) Uani 1 1 d . U .
C27 C 0.2506(19) 0.1028(9) 0.4016(9) 0.030(3) Uani 1 1 d . U .
H27A H 0.3700 0.1291 0.3691 0.045 Uiso 1 1 calc R U .
H27B H 0.2603 0.0332 0.4075 0.045 Uiso 1 1 calc R U .
H27C H 0.2353 0.1232 0.4618 0.045 Uiso 1 1 calc R U .
C28 C -0.123(2) 0.1007(9) 0.4014(9) 0.033(3) Uani 1 1 d . U .
H28A H -0.2353 0.1217 0.3664 0.050 Uiso 1 1 calc R U .
H28B H -0.1389 0.1252 0.4597 0.050 Uiso 1 1 calc R U .
H28C H -0.1142 0.0311 0.4114 0.050 Uiso 1 1 calc R U .
C29 C 0.0621(19) 0.2468(10) 0.3221(9) 0.028(3) Uani 1 1 d . U .
C30 C 0.0423(18) 0.3202(9) 0.3826(8) 0.025(3) Uani 1 1 d . U .
C31 C 0.0284(18) 0.3011(10) 0.4741(8) 0.027(3) Uani 1 1 d . U .
H31 H 0.0294 0.2362 0.4999 0.033 Uiso 1 1 calc R U .
C32 C -0.0090(19) 0.6612(10) 0.3733(8) 0.027(3) Uani 1 1 d . U .
C33 C -0.0165(19) 0.7524(10) 0.3284(8) 0.029(3) Uani 1 1 d . U .
H33 H -0.0291 0.8053 0.3613 0.035 Uiso 1 1 calc R U .
C34 C -0.006(2) 0.7661(11) 0.2359(9) 0.035(4) Uani 1 1 d . U .
H34 H -0.0163 0.8291 0.2058 0.042 Uiso 1 1 calc R U .
C35 C 0.0200(19) 0.6915(10) 0.1840(9) 0.029(3) Uani 1 1 d . U .
H35 H 0.0290 0.7026 0.1199 0.035 Uiso 1 1 calc R U .
C36 C 0.0321(19) 0.5988(10) 0.2310(8) 0.028(3) Uani 1 1 d . U .
H36 H 0.0491 0.5460 0.1981 0.034 Uiso 1 1 calc R U .
C37 C 0.0196(19) 0.5837(9) 0.3232(8) 0.022(3) Uani 1 1 d . U .
C38 C 0.0391(18) 0.4151(9) 0.3375(8) 0.022(3) Uani 1 1 d . U .
H38 H 0.0482 0.4233 0.2733 0.027 Uiso 1 1 calc R U .

loop_
_atom_site_aniso_label
_atom_site_aniso_U_11
_atom_site_aniso_U_22
_atom_site_aniso_U_33
_atom_site_aniso_U_23
_atom_site_aniso_U_13
_atom_site_aniso_U_12
Co1 0.030(2) 0.011(2) 0.032(2) -0.0032(16) -0.0069(16) 0.0103(14)
N1 0.028(5) 0.025(5) 0.036(5) -0.008(4) -0.005(4) 0.003(4)
N2 0.021(4) 0.018(4) 0.025(4) 0.002(4) -0.012(3) 0.009(4)
N3 0.025(5) 0.015(5) 0.033(5) -0.003(4) 0.000(4) 0.003(4)
C1 0.028(6) 0.024(6) 0.026(5) -0.008(5) -0.001(5) 0.000(5)
C2 0.031(6) 0.022(6) 0.037(6) -0.008(5) -0.003(5) 0.007(5)
C3 0.031(6) 0.027(6) 0.038(6) -0.012(5) 0.001(5) 0.001(5)
C4 0.045(6) 0.031(6) 0.033(6) -0.011(5) -0.007(5) 0.007(5)
C5 0.033(6) 0.034(6) 0.036(6) -0.005(5) -0.002(5) 0.009(5)
C6 0.025(5) 0.028(6) 0.030(5) -0.006(5) -0.006(4) 0.003(5)
C7 0.023(5) 0.025(6) 0.031(5) -0.003(5) -0.005(4) 0.008(5)
C8 0.037(8) 0.036(8) 0.029(7) -0.015(6) 0.005(6) 0.007(6)
C9 0.033(7) 0.016(7) 0.040(7) -0.001(6) -0.005(6) 0.013(6)
C10 0.014(5) 0.022(6) 0.026(5) -0.004(5) -0.003(4) 0.012(4)
C11 0.022(6) 0.019(6) 0.031(5) -0.008(5) -0.008(4) 0.012(5)
C12 0.026(6) 0.025(6) 0.025(5) 0.000(5) -0.005(4) 0.008(5)
C13 0.022(6) 0.020(6) 0.030(5) -0.008(5) -0.002(5) 0.008(5)
C14 0.029(6) 0.025(6) 0.039(6) -0.004(5) 0.000(5) 0.007(5)
C15 0.034(6) 0.028(6) 0.031(6) 0.004(5) -0.010(5) 0.012(5)
C16 0.030(6) 0.023(6) 0.035(6) -0.006(5) -0.005(5) 0.008(5)
C17 0.031(6) 0.025(6) 0.028(5) -0.007(5) -0.007(5) 0.006(5)
C18 0.020(5) 0.019(6) 0.029(5) -0.006(5) -0.001(4) 0.007(4)
C19 0.031(6) 0.020(6) 0.039(6) -0.005(5) -0.009(5) 0.007(5)
Co2 0.029(2) 0.012(2) 0.030(2) -0.0034(16) -0.0048(16) 0.0105(15)
N4 0.026(5) 0.022(5) 0.033(5) -0.007(4) -0.004(4) 0.008(4)
N5 0.027(5) 0.025(5) 0.032(5) -0.008(4) -0.008(4) 0.005(4)
N6 0.029(5) 0.019(5) 0.027(5) -0.006(4) 0.001(4) 0.009(4)
C20 0.027(6) 0.021(6) 0.029(5) -0.010(5) -0.001(5) 0.003(5)
C21 0.035(6) 0.023(6) 0.035(6) -0.009(5) -0.006(5) 0.003(5)
C22 0.042(6) 0.037(6) 0.035(6) -0.011(5) -0.002(5) 0.005(5)
C23 0.036(6) 0.029(6) 0.046(6) -0.010(5) -0.005(5) 0.005(5)
C24 0.038(6) 0.019(6) 0.038(6) -0.006(5) -0.001(5) 0.010(5)
C25 0.035(6) 0.029(6) 0.035(6) -0.009(5) -0.004(5) 0.004(5)
C26 0.029(6) 0.023(6) 0.034(6) -0.007(5) -0.004(5) 0.009(5)
C27 0.030(7) 0.024(7) 0.035(7) -0.006(6) -0.004(6) 0.011(6)
C28 0.040(8) 0.021(7) 0.041(7) -0.018(6) -0.005(6) 0.016(6)
C29 0.024(6) 0.025(6) 0.035(6) -0.005(5) -0.006(5) 0.005(5)
C30 0.025(6) 0.019(6) 0.030(5) -0.002(5) -0.004(5) 0.005(5)
C31 0.020(5) 0.029(6) 0.032(6) -0.003(5) -0.005(4) 0.007(5)
C32 0.028(6) 0.032(6) 0.023(5) -0.007(5) -0.001(4) -0.002(5)
C33 0.032(6) 0.022(6) 0.032(6) -0.001(5) -0.003(5) 0.001(5)
C34 0.039(6) 0.031(6) 0.034(6) 0.000(5) -0.005(5) 0.004(5)
C35 0.032(6) 0.027(6) 0.027(5) -0.002(5) 0.001(5) 0.002(5)
C36 0.026(5) 0.026(6) 0.031(6) -0.003(5) -0.001(5) -0.003(5)
C37 0.024(5) 0.016(5) 0.025(5) -0.001(5) -0.006(4) 0.007(4)
C38 0.023(6) 0.023(6) 0.023(5) -0.008(5) -0.002(4) 0.007(5)

loop_
_atom_type_symbol
_atom_type_description
_atom_type_scat_dispersion_real
_atom_type_scat_dispersion_imag
_atom_type_scat_source
C C -0.0020 0.0027 'International Tables Vol C Tables 4.2.6.8 and 6.1.1.4'
H H 0.0000 0.0000 'International Tables Vol C Tables 4.2.6.8 and 6.1.1.4'
N N -0.0031 0.0054 'International Tables Vol C Tables 4.2.6.8 and 6.1.1.4'
Co Co 0.3479 1.1404 'International Tables Vol C Tables 4.2.6.8 and 6.1.1.4'

loop_
_geom_angle_atom_site_label_1
_geom_angle_atom_site_label_2
_geom_angle_atom_site_label_3
_geom_angle
_geom_angle_site_symmetry_1
_geom_angle_site_symmetry_3
N3 Co1 N3 180.0 2_666 .
N3 Co1 N2 93.7(4) 2_666 2_666
N3 Co1 N2 86.3(4) . 2_666
N3 Co1 N2 86.3(4) 2_666 .
N3 Co1 N2 93.7(4) . .
N2 Co1 N2 180.0 2_666 .
C10 N1 C1 108.9(11) . .
C12 N2 C13 120.0(10) . 2_666
C12 N2 Co1 127.3(9) . .
C13 N2 Co1 112.6(8) 2_666 .
C19 N3 C18 118.8(10) . .
C19 N3 Co1 127.6(9) . .
C18 N3 Co1 113.7(8) . .
C2 C1 N1 128.3(12) . .
C2 C1 C6 120.7(11) . .
N1 C1 C6 110.9(11) . .
C3 C2 C1 118.1(13) . .
C3 C2 H2 121.0 . .
C1 C2 H2 121.0 . .
C2 C3 C4 121.3(12) . .
C2 C3 H3 119.3 . .
C4 C3 H3 119.3 . .
C5 C4 C3 120.2(12) . .
C5 C4 H4 119.9 . .
C3 C4 H4 119.9 . .
C6 C5 C4 119.5(14) . .
C6 C5 H5 120.2 . .
C4 C5 H5 120.2 . .
C5 C6 C1 120.1(12) . .
C5 C6 C7 132.3(12) . .
C1 C6 C7 107.4(10) . .
C6 C7 C8 110.7(10) . .
C6 C7 C10 99.4(10) . .
C8 C7 C10 112.5(10) . .
C6 C7 C9 107.6(10) . .
C8 C7 C9 113.0(11) . .
C10 C7 C9 112.8(10) . .
C7 C8 H8A 109.5 . .
C7 C8 H8B 109.5 . .
H8A C8 H8B 109.5 . .
C7 C8 H8C 109.5 . .
H8A C8 H8C 109.5 . .
H8B C8 H8C 109.5 . .
C7 C9 H9A 109.5 . .
C7 C9 H9B 109.5 . .
H9A C9 H9B 109.5 . .
C7 C9 H9C 109.5 . .
H9A C9 H9C 109.5 . .
H9B C9 H9C 109.5 . .
N1 C10 C11 120.4(12) . .
N1 C10 C7 113.4(11) . .
C11 C10 C7 126.2(12) . .
C12 C11 C19 121.1(12) . .
C12 C11 C10 123.0(12) . .
C19 C11 C10 115.8(12) . .
N2 C12 C11 124.9(12) . .
N2 C12 H12 117.6 . .
C11 C12 H12 117.6 . .
C14 C13 C18 119.1(12) . .
C14 C13 N2 127.0(11) . 2_666
C18 C13 N2 113.9(11) . 2_666
C13 C14 C15 119.9(13) . .
C13 C14 H14A 120.0 . .
C15 C14 H14A 120.0 . .
C16 C15 C14 118.8(13) . .
C16 C15 H15 120.6 . .
C14 C15 H15 120.6 . .
C15 C16 C17 122.3(13) . .
C15 C16 H16A 118.8 . .
C17 C16 H16A 118.8 . .
C16 C17 C18 119.6(12) . .
C16 C17 H17 120.2 . .
C18 C17 H17 120.2 . .
C17 C18 C13 120.3(12) . .
C17 C18 N3 126.2(11) . .
C13 C18 N3 113.5(11) . .
N3 C19 C11 125.4(12) . .
N3 C19 H19 117.3 . .
C11 C19 H19 117.3 . .
N6 Co2 N6 180.00(6) 2_566 .
N6 Co2 N5 86.9(5) 2_566 .
N6 Co2 N5 93.1(5) . .
N6 Co2 N5 93.1(5) 2_566 2_566
N6 Co2 N5 86.9(5) . 2_566
N5 Co2 N5 180.0 . 2_566
C29 N4 C20 107.9(11) . .
C31 N5 C32 120.0(11) . 2_566
C31 N5 Co2 127.3(9) . .
C32 N5 Co2 112.7(8) 2_566 .
C38 N6 C37 119.5(10) . .
C38 N6 Co2 127.6(9) . .
C37 N6 Co2 112.9(8) . .
C21 C20 C25 123.9(12) . .
C21 C20 N4 126.6(12) . .
C25 C20 N4 109.5(10) . .
C20 C21 C22 117.4(13) . .
C20 C21 H21 121.3 . .
C22 C21 H21 121.3 . .
C21 C22 C23 120.7(13) . .
C21 C22 H22 119.7 . .
C23 C22 H22 119.7 . .
C24 C23 C22 120.6(13) . .
C24 C23 H23 119.7 . .
C22 C23 H23 119.7 . .
C25 C24 C23 119.3(13) . .
C25 C24 H24 120.4 . .
C23 C24 H24 120.4 . .
C24 C25 C20 118.1(12) . .
C24 C25 C26 132.4(13) . .
C20 C25 C26 109.4(11) . .
C25 C26 C29 99.7(11) . .
C25 C26 C27 110.4(11) . .
C29 C26 C27 113.1(10) . .
C25 C26 C28 110.2(10) . .
C29 C26 C28 113.2(11) . .
C27 C26 C28 109.9(11) . .
C26 C27 H27A 109.5 . .
C26 C27 H27B 109.5 . .
H27A C27 H27B 109.5 . .
C26 C27 H27C 109.5 . .
H27A C27 H27C 109.5 . .
H27B C27 H27C 109.5 . .
C26 C28 H28A 109.5 . .
C26 C28 H28B 109.5 . .
H28A C28 H28B 109.5 . .
C26 C28 H28C 109.5 . .
H28A C28 H28C 109.5 . .
H28B C28 H28C 109.5 . .
N4 C29 C30 118.9(13) . .
N4 C29 C26 113.5(11) . .
C30 C29 C26 127.6(12) . .
C31 C30 C38 121.9(12) . .
C31 C30 C29 123.8(13) . .
C38 C30 C29 114.4(11) . .
N5 C31 C30 124.7(13) . .
N5 C31 H31 117.6 . .
C30 C31 H31 117.6 . .
C33 C32 C37 119.4(11) . .
C33 C32 N5 127.6(12) . 2_566
C37 C32 N5 112.9(12) . 2_566
C34 C33 C32 119.4(13) . .
C34 C33 H33 120.3 . .
C32 C33 H33 120.3 . .
C33 C34 C35 122.9(14) . .
C33 C34 H34 118.6 . .
C35 C34 H34 118.6 . .
C34 C35 C36 116.9(12) . .
C34 C35 H35 121.5 . .
C36 C35 H35 121.5 . .
C37 C36 C35 121.0(12) . .
C37 C36 H36 119.5 . .
C35 C36 H36 119.5 . .
C36 C37 C32 120.3(12) . .
C36 C37 N6 125.3(12) . .
C32 C37 N6 114.4(10) . .
N6 C38 C30 125.4(11) . .
N6 C38 H38 117.3 . .
C30 C38 H38 117.3 . .

loop_
_geom_bond_atom_site_label_1
_geom_bond_atom_site_label_2
_geom_bond_distance
_geom_bond_site_symmetry_2
Co1 N3 1.849(10) 2_666
Co1 N3 1.849(10) .
Co1 N2 1.886(10) 2_666
Co1 N2 1.886(10) .
N1 C10 1.287(16) .
N1 C1 1.404(15) .
N2 C12 1.330(15) .
N2 C13 1.423(16) 2_666
N3 C19 1.332(16) .
N3 C18 1.433(16) .
C1 C2 1.386(18) .
C1 C6 1.407(18) .
C2 C3 1.371(17) .
C2 H2 0.9500 .
C3 C4 1.400(19) .
C3 H3 0.9500 .
C4 C5 1.371(19) .
C4 H4 0.9500 .
C5 C6 1.368(18) .
C5 H5 0.9500 .
C6 C7 1.511(18) .
C7 C8 1.544(17) .
C7 C10 1.538(17) .
C7 C9 1.570(18) .
C8 H8A 0.9800 .
C8 H8B 0.9800 .
C8 H8C 0.9800 .
C9 H9A 0.9800 .
C9 H9B 0.9800 .
C9 H9C 0.9800 .
C10 C11 1.452(17) .
C11 C12 1.406(17) .
C11 C19 1.420(18) .
C12 H12 0.9500 .
C13 C14 1.379(18) .
C13 C18 1.406(17) .
C13 N2 1.423(16) 2_666
C14 C15 1.403(18) .
C14 H14A 0.9500 .
C15 C16 1.360(18) .
C15 H15 0.9500 .
C16 C17 1.362(18) .
C16 H16A 0.9500 .
C17 C18 1.365(18) .
C17 H17 0.9500 .
C19 H19 0.9500 .
Co2 N6 1.851(10) 2_566
Co2 N6 1.851(10) .
Co2 N5 1.880(11) .
Co2 N5 1.880(11) 2_566
N4 C29 1.319(16) .
N4 C20 1.437(16) .
N5 C31 1.345(16) .
N5 C32 1.438(16) 2_566
N6 C38 1.311(16) .
N6 C37 1.437(16) .
C20 C21 1.358(17) .
C20 C25 1.404(18) .
C21 C22 1.374(19) .
C21 H21 0.9500 .
C22 C23 1.40(2) .
C22 H22 0.9500 .
C23 C24 1.394(18) .
C23 H23 0.9500 .
C24 C25 1.367(18) .
C24 H24 0.9500 .
C25 C26 1.497(18) .
C26 C29 1.527(19) .
C26 C27 1.559(18) .
C26 C28 1.562(19) .
C27 H27A 0.9800 .
C27 H27B 0.9800 .
C27 H27C 0.9800 .
C28 H28A 0.9800 .
C28 H28B 0.9800 .
C28 H28C 0.9800 .
C29 C30 1.466(18) .
C30 C31 1.358(17) .
C30 C38 1.425(18) .
C31 H31 0.9500 .
C32 C33 1.378(19) .
C32 C37 1.411(18) .
C32 N5 1.438(16) 2_566
C33 C34 1.370(18) .
C33 H33 0.9500 .
C34 C35 1.393(19) .
C34 H34 0.9500 .
C35 C36 1.410(18) .
C35 H35 0.9500 .
C36 C37 1.366(17) .
C36 H36 0.9500 .
C38 H38 0.9500 .

loop_
_geom_torsion_atom_site_label_1
_geom_torsion_atom_site_label_2
_geom_torsion_atom_site_label_3
_geom_torsion_atom_site_label_4
_geom_torsion
_geom_torsion_site_symmetry_1
_geom_torsion_site_symmetry_4
N3 Co1 N2 C12 178.4(11) 2_666 .
N3 Co1 N2 C12 -1.6(11) . .
N3 Co1 N2 C13 1.6(8) 2_666 2_666
N3 Co1 N2 C13 -178.4(8) . 2_666
N2 Co1 N3 C19 -177.9(11) 2_666 .
N2 Co1 N3 C19 2.1(11) . .
N2 Co1 N3 C18 0.9(8) 2_666 .
N2 Co1 N3 C18 -179.1(8) . .
C10 N1 C1 C2 176.8(13) . .
C10 N1 C1 C6 -1.0(14) . .
N1 C1 C2 C3 -179.4(12) . .
C6 C1 C2 C3 -1.8(18) . .
C1 C2 C3 C4 1.0(19) . .
C2 C3 C4 C5 1.4(19) . .
C3 C4 C5 C6 -3(2) . .
C4 C5 C6 C1 2.2(19) . .
C4 C5 C6 C7 178.5(13) . .
C2 C1 C6 C5 0.2(18) . .
N1 C1 C6 C5 178.2(11) . .
C2 C1 C6 C7 -176.9(11) . .
N1 C1 C6 C7 1.1(13) . .
C5 C6 C7 C8 -58.8(18) . .
C1 C6 C7 C8 117.9(11) . .
C5 C6 C7 C10 -177.3(13) . .
C1 C6 C7 C10 -0.7(12) . .
C5 C6 C7 C9 65.1(17) . .
C1 C6 C7 C9 -118.2(11) . .
C1 N1 C10 C11 178.1(10) . .
C1 N1 C10 C7 0.5(14) . .
C6 C7 C10 N1 0.1(13) . .
C8 C7 C10 N1 -117.1(12) . .
C9 C7 C10 N1 113.6(12) . .
C6 C7 C10 C11 -177.3(11) . .
C8 C7 C10 C11 65.4(16) . .
C9 C7 C10 C11 -63.8(15) . .
N1 C10 C11 C12 -175.7(12) . .
C7 C10 C11 C12 1.6(18) . .
N1 C10 C11 C19 2.7(17) . .
C7 C10 C11 C19 -180.0(11) . .
C13 N2 C12 C11 177.4(11) 2_666 .
Co1 N2 C12 C11 0.8(18) . .
C19 C11 C12 N2 0.2(18) . .
C10 C11 C12 N2 178.6(12) . .
C18 C13 C14 C15 -0.6(18) . .
N2 C13 C14 C15 -178.7(12) 2_666 .
C13 C14 C15 C16 -2.0(19) . .
C14 C15 C16 C17 3(2) . .
C15 C16 C17 C18 -1.3(19) . .
C16 C17 C18 C13 -1.5(18) . .
C16 C17 C18 N3 -179.3(11) . .
C14 C13 C18 C17 2.4(17) . .
N2 C13 C18 C17 -179.3(11) 2_666 .
C14 C13 C18 N3 -179.5(11) . .
N2 C13 C18 N3 -1.2(14) 2_666 .
C19 N3 C18 C17 -3.2(17) . .
Co1 N3 C18 C17 177.9(10) . .
C19 N3 C18 C13 178.9(11) . .
Co1 N3 C18 C13 -0.1(12) . .
C18 N3 C19 C11 179.4(11) . .
Co1 N3 C19 C11 -1.8(18) . .
C12 C11 C19 N3 0.3(19) . .
C10 C11 C19 N3 -178.2(11) . .
N6 Co2 N5 C31 178.1(11) 2_566 .
N6 Co2 N5 C31 -1.9(11) . .
N6 Co2 N5 C32 -2.9(9) 2_566 2_566
N6 Co2 N5 C32 177.0(9) . 2_566
N5 Co2 N6 C38 1.6(12) . .
N5 Co2 N6 C38 -178.4(12) 2_566 .
N5 Co2 N6 C37 179.4(9) . .
N5 Co2 N6 C37 -0.6(9) 2_566 .
C29 N4 C20 C21 179.4(13) . .
C29 N4 C20 C25 0.1(13) . .
C25 C20 C21 C22 0(2) . .
N4 C20 C21 C22 -178.9(12) . .
C20 C21 C22 C23 -1(2) . .
C21 C22 C23 C24 3(2) . .
C22 C23 C24 C25 -3(2) . .
C23 C24 C25 C20 1.5(19) . .
C23 C24 C25 C26 -179.8(13) . .
C21 C20 C25 C24 -0.4(19) . .
N4 C20 C25 C24 179.0(11) . .
C21 C20 C25 C26 -179.3(12) . .
N4 C20 C25 C26 0.0(14) . .
C24 C25 C26 C29 -178.8(14) . .
C20 C25 C26 C29 -0.1(13) . .
C24 C25 C26 C27 62.0(19) . .
C20 C25 C26 C27 -119.2(12) . .
C24 C25 C26 C28 -59.4(19) . .
C20 C25 C26 C28 119.3(12) . .
C20 N4 C29 C30 -179.6(11) . .
C20 N4 C29 C26 -0.1(14) . .
C25 C26 C29 N4 0.1(13) . .
C27 C26 C29 N4 117.3(12) . .
C28 C26 C29 N4 -117.0(12) . .
C25 C26 C29 C30 179.6(12) . .
C27 C26 C29 C30 -63.2(17) . .
C28 C26 C29 C30 62.5(16) . .
N4 C29 C30 C31 180.0(12) . .
C26 C29 C30 C31 1(2) . .
N4 C29 C30 C38 -0.1(17) . .
C26 C29 C30 C38 -179.6(12) . .
C32 N5 C31 C30 -177.0(12) 2_566 .
Co2 N5 C31 C30 1.9(18) . .
C38 C30 C31 N5 -1(2) . .
C29 C30 C31 N5 178.9(12) . .
C37 C32 C33 C34 3.2(19) . .
N5 C32 C33 C34 178.4(12) 2_566 .
C32 C33 C34 C35 -2(2) . .
C33 C34 C35 C36 1.0(19) . .
C34 C35 C36 C37 -0.2(18) . .
C35 C36 C37 C32 1.0(19) . .
C35 C36 C37 N6 178.1(11) . .
C33 C32 C37 C36 -2.5(18) . .
N5 C32 C37 C36 -178.3(11) 2_566 .
C33 C32 C37 N6 -179.9(12) . .
N5 C32 C37 N6 4.2(15) 2_566 .
C38 N6 C37 C36 -1.2(19) . .
Co2 N6 C37 C36 -179.2(10) . .
C38 N6 C37 C32 176.1(12) . .
Co2 N6 C37 C32 -1.9(13) . .
C37 N6 C38 C30 -178.9(11) . .
Co2 N6 C38 C30 -1.3(19) . .
C31 C30 C38 N6 1(2) . .
C29 C30 C38 N6 -179.2(12) . .
